data_7023664
loop_
_publ_author_name
'Hwang, In Hong'
'Bae, Jeong Mi'
'Hwang, Yong-Kyung'
'Kim, Ha-Yeong'
'Kim, Cheal'
'Huh, Seong'
'Kim, Sung-Jin'
'Kim, Youngmee'

_publ_section_title
;
 CO2 selective dynamic two-dimensional Zn(II) coordination polymer.
;
_journal_issue 44
_journal_name_full 'Dalton transactions (Cambridge, England : 2003)'
_journal_page_first 15645
_journal_page_last 15649
_journal_paper_doi 10.1039/c3dt51729b
_journal_volume 42
_journal_year 2013
_chemical_formula_sum 'C17 H16 N2 O6 Zn'
_chemical_formula_weight 409.69
_chemical_name_systematic
;
?
;
_space_group_IT_number 13
_symmetry_cell_setting monoclinic
_symmetry_space_group_name_Hall '-P 2yac'
_symmetry_space_group_name_H-M 'P 1 2/n 1'
_atom_sites_solution_hydrogens geom
_atom_sites_solution_primary direct
_atom_sites_solution_secondary difmap
_audit_creation_method SHELXL-97
_cell_angle_alpha 90.00
_cell_angle_beta 97.46(3)
_cell_angle_gamma 90.00
_cell_formula_units_Z 2
_cell_length_a 8.0460(16)
_cell_length_b 5.7930(12)
_cell_length_c 19.177(4)
_cell_measurement_reflns_used 1443
_cell_measurement_temperature 293(2)
_cell_measurement_theta_max 19.17
_cell_measurement_theta_min 2.51
_cell_volume 886.3(3)
_computing_cell_refinement 'Bruker SMART'
_computing_data_collection 'Bruker SMART'
_computing_data_reduction 'Bruker SAINT'
_computing_molecular_graphics 'Bruker SHELXTL'
_computing_publication_material 'Bruker SHELXTL'
_computing_structure_refinement 'SHELXL-97 (Sheldrick, 1997)'
_computing_structure_solution 'SHELXS-97 (Sheldrick, 1990)'
_diffrn_ambient_temperature 293(2)
_diffrn_measured_fraction_theta_full 0.997
_diffrn_measured_fraction_theta_max 0.997
_diffrn_measurement_device_type 'CCD area detector'
_diffrn_measurement_method 'phi and omega scans'
_diffrn_radiation_monochromator graphite
_diffrn_radiation_source 'fine-focus sealed tube'
_diffrn_radiation_type MoK\a
_diffrn_radiation_wavelength 0.71073
_diffrn_reflns_av_R_equivalents 0.0226
_diffrn_reflns_av_sigmaI/netI 0.0252
_diffrn_reflns_limit_h_max 9
_diffrn_reflns_limit_h_min -9
_diffrn_reflns_limit_k_max 3
_diffrn_reflns_limit_k_min -7
_diffrn_reflns_limit_l_max 23
_diffrn_reflns_limit_l_min -23
_diffrn_reflns_number 4697
_diffrn_reflns_theta_full 26.00
_diffrn_reflns_theta_max 26.00
_diffrn_reflns_theta_min 2.14
_exptl_absorpt_coefficient_mu 1.422
_exptl_absorpt_correction_T_max 0.892
_exptl_absorpt_correction_T_min 0.843
_exptl_absorpt_correction_type multi-scan
_exptl_absorpt_process_details '(SADABS; Bruker, 1997)'
_exptl_crystal_colour colorless
_exptl_crystal_density_diffrn 1.535
_exptl_crystal_density_method 'not measured'
_exptl_crystal_description block
_exptl_crystal_F_000 420
_exptl_crystal_size_max 0.20
_exptl_crystal_size_mid 0.10
_exptl_crystal_size_min 0.08
_refine_diff_density_max 0.344
_refine_diff_density_min -0.303
_refine_diff_density_rms 0.081
_refine_ls_extinction_method none
_refine_ls_goodness_of_fit_ref 1.123
_refine_ls_hydrogen_treatment constr
_refine_ls_matrix_type full
_refine_ls_number_parameters 119
_refine_ls_number_reflns 1741
_refine_ls_number_restraints 0
_refine_ls_restrained_S_all 1.123
_refine_ls_R_factor_all 0.0347
_refine_ls_R_factor_gt 0.0321
_refine_ls_shift/su_max 0.001
_refine_ls_shift/su_mean 0.000
_refine_ls_structure_factor_coef Fsqd
_refine_ls_weighting_details 'calc w=1/[\s^2^(Fo^2^)+(0.0661P)^2^+0.0963P] where P=(Fo^2^+2Fc^2^)/3'
_refine_ls_weighting_scheme calc
_refine_ls_wR_factor_gt 0.0963
_refine_ls_wR_factor_ref 0.0974
_reflns_number_gt 1610
_reflns_number_total 1741
_reflns_threshold_expression >2sigma(I)
_cod_data_source_file c3dt51729b.txt
_cod_data_source_block ym626sadp2n
_cod_depositor_comments
;
The following automatic conversions were performed:

'_symmetry_cell_setting' value 'Monoclinic' changed to 'monoclinic'
according to /home/saulius/struct/CIF-dictionaries/cif_core.dic
dictionary named 'cif_core.dic' version 2.4.2 from 2011-04-26.

Automatic conversion script
Id: cif_fix_values 1891 2012-01-12 08:04:46Z andrius 
;
_cod_original_sg_symbol_H-M P2/n
_cod_database_code 7023664

loop_
_symmetry_equiv_pos_as_xyz
'x, y, z'
'-x+1/2, y, -z+1/2'
'-x, -y, -z'
'x-1/2, -y, z-1/2'

loop_
_atom_site_label
_atom_site_type_symbol
_atom_site_fract_x
_atom_site_fract_y
_atom_site_fract_z
_atom_site_U_iso_or_equiv
_atom_site_adp_type
_atom_site_occupancy
_atom_site_symmetry_multiplicity
_atom_site_calc_flag
_atom_site_refinement_flags
Zn1 Zn 0.7500 0.71176(6) 0.7500 0.03055(16) Uani 1 2 d S
O11 O 0.5604(2) 0.5035(3) 0.75591(9) 0.0442(4) Uani 1 1 d .
O12 O 0.4738(4) 0.7479(4) 0.83065(16) 0.0825(8) Uani 1 1 d .
N21 N 0.8468(2) 0.9316(3) 0.82916(9) 0.0330(4) Uani 1 1 d .
C11 C 0.4617(3) 0.5629(4) 0.79944(12) 0.0403(5) Uani 1 1 d .
C12 C 0.3251(3) 0.3950(5) 0.81273(13) 0.0415(6) Uani 1 1 d .
H12A H 0.2354 0.4815 0.8298 0.050 Uiso 1 1 calc R
H12B H 0.3703 0.2905 0.8499 0.050 Uiso 1 1 calc R
C13 C 0.2500 0.2515(6) 0.7500 0.0445(9) Uani 1 2 d S
H13A H 0.1634 0.1527 0.7645 0.053 Uiso 0.50 1 calc PR
H13B H 0.3366 0.1527 0.7355 0.053 Uiso 0.50 1 calc PR
C21 C 0.7536(3) 1.1076(5) 0.84699(13) 0.0444(6) Uani 1 1 d .
H21 H 0.6451 1.1225 0.8239 0.053 Uiso 1 1 calc R
C22 C 0.8092(4) 1.2677(4) 0.89755(15) 0.0441(6) Uani 1 1 d .
H22 H 0.7392 1.3873 0.9079 0.053 Uiso 1 1 calc R
C23 C 0.9718(3) 1.2497(4) 0.93336(12) 0.0343(5) Uani 1 1 d .
C24 C 1.0680(3) 1.0662(4) 0.91452(12) 0.0381(5) Uani 1 1 d .
H24 H 1.1768 1.0465 0.9367 0.046 Uiso 1 1 calc R
C25 C 1.0025(3) 0.9131(4) 0.86289(12) 0.0375(5) Uani 1 1 d .
H25 H 1.0696 0.7921 0.8511 0.045 Uiso 1 1 calc R
C26 C 1.0416(3) 1.4129(4) 0.98751(11) 0.0392(5) Uani 1 1 d .
H26 H 1.1533 1.3936 1.0061 0.047 Uiso 1 1 calc R
O1W O 0.5012(6) 0.7538(7) 0.9768(2) 0.1290(14) Uani 1 1 d .

loop_
_atom_site_aniso_label
_atom_site_aniso_U_11
_atom_site_aniso_U_22
_atom_site_aniso_U_33
_atom_site_aniso_U_23
_atom_site_aniso_U_13
_atom_site_aniso_U_12
Zn1 0.0335(2) 0.0282(2) 0.0292(2) 0.000 0.00111(14) 0.000
O11 0.0336(8) 0.0440(10) 0.0564(10) 0.0065(8) 0.0111(7) -0.0025(7)
O12 0.105(2) 0.0629(16) 0.0839(19) -0.0246(12) 0.0304(16) -0.0307(14)
N21 0.0378(10) 0.0288(10) 0.0308(9) -0.0017(7) -0.0010(7) 0.0007(8)
C11 0.0396(12) 0.0414(15) 0.0388(12) 0.0082(10) 0.0003(9) 0.0028(10)
C12 0.0335(12) 0.0464(15) 0.0459(13) 0.0061(11) 0.0103(10) 0.0053(11)
C13 0.0358(19) 0.036(2) 0.064(3) 0.000 0.0150(17) 0.000
C21 0.0404(13) 0.0375(14) 0.0510(14) -0.0089(11) -0.0104(10) 0.0057(11)
C22 0.0445(15) 0.0354(14) 0.0496(16) -0.0118(11) -0.0052(11) 0.0088(10)
C23 0.0401(13) 0.0322(13) 0.0301(12) -0.0001(8) 0.0032(10) -0.0043(9)
C24 0.0331(11) 0.0413(14) 0.0383(11) -0.0023(10) -0.0016(9) 0.0008(10)
C25 0.0396(12) 0.0358(14) 0.0367(11) -0.0041(10) 0.0031(9) 0.0034(10)
C26 0.0415(13) 0.0394(14) 0.0350(12) -0.0033(10) -0.0015(9) -0.0047(10)
O1W 0.141(3) 0.167(3) 0.079(2) -0.0263(19) 0.014(2) 0.006(2)

loop_
_atom_type_symbol
_atom_type_description
_atom_type_scat_dispersion_real
_atom_type_scat_dispersion_imag
_atom_type_scat_source
C C 0.0033 0.0016 'International Tables Vol C Tables 4.2.6.8 and 6.1.1.4'
H H 0.0000 0.0000 'International Tables Vol C Tables 4.2.6.8 and 6.1.1.4'
N N 0.0061 0.0033 'International Tables Vol C Tables 4.2.6.8 and 6.1.1.4'
O O 0.0106 0.0060 'International Tables Vol C Tables 4.2.6.8 and 6.1.1.4'
Zn Zn 0.2839 1.4301 'International Tables Vol C Tables 4.2.6.8 and 6.1.1.4'

loop_
_geom_angle_atom_site_label_1
_geom_angle_atom_site_label_2
_geom_angle_atom_site_label_3
_geom_angle
_geom_angle_site_symmetry_1
_geom_angle_site_symmetry_3
O11 Zn1 O11 104.01(11) 2_656 .
O11 Zn1 N21 124.19(7) 2_656 2_656
O11 Zn1 N21 101.59(7) . 2_656
O11 Zn1 N21 101.59(7) 2_656 .
O11 Zn1 N21 124.18(7) . .
N21 Zn1 N21 103.44(11) 2_656 .
C11 O11 Zn1 115.37(17) . .
C21 N21 C25 117.33(19) . .
C21 N21 Zn1 119.36(15) . .
C25 N21 Zn1 123.28(16) . .
O12 C11 O11 122.7(3) . .
O12 C11 C12 119.5(2) . .
O11 C11 C12 117.7(2) . .
C11 C12 C13 116.12(19) . .
C11 C12 H12A 108.3 . .
C13 C12 H12A 108.3 . .
C11 C12 H12B 108.3 . .
C13 C12 H12B 108.3 . .
H12A C12 H12B 107.4 . .
C12 C13 C12 113.8(3) . 2_556
C12 C13 H13A 108.8 . .
C12 C13 H13A 108.8 2_556 .
C12 C13 H13B 108.8 . .
C12 C13 H13B 108.8 2_556 .
H13A C13 H13B 107.7 . .
N21 C21 C22 123.6(2) . .
N21 C21 H21 118.2 . .
C22 C21 H21 118.2 . .
C21 C22 C23 119.6(2) . .
C21 C22 H22 120.2 . .
C23 C22 H22 120.2 . .
C24 C23 C22 116.5(2) . .
C24 C23 C26 120.3(2) . .
C22 C23 C26 123.3(2) . .
C25 C24 C23 120.3(2) . .
C25 C24 H24 119.9 . .
C23 C24 H24 119.9 . .
N21 C25 C24 122.7(2) . .
N21 C25 H25 118.6 . .
C24 C25 H25 118.6 . .
C26 C26 C23 125.5(3) 3_787 .
C26 C26 H26 117.3 3_787 .
C23 C26 H26 117.3 . .

loop_
_geom_bond_atom_site_label_1
_geom_bond_atom_site_label_2
_geom_bond_distance
_geom_bond_site_symmetry_2
Zn1 O11 1.9599(17) 2_656
Zn1 O11 1.9599(17) .
Zn1 N21 2.0557(18) 2_656
Zn1 N21 2.0557(19) .
O11 C11 1.272(3) .
O12 C11 1.225(3) .
N21 C21 1.336(3) .
N21 C25 1.338(3) .
C11 C12 1.514(3) .
C12 C13 1.521(3) .
C12 H12A 0.9700 .
C12 H12B 0.9700 .
C13 C12 1.521(3) 2_556
C13 H13A 0.9700 .
C13 H13B 0.9700 .
C21 C22 1.374(4) .
C21 H21 0.9300 .
C22 C23 1.401(4) .
C22 H22 0.9300 .
C23 C24 1.390(3) .
C23 C26 1.461(3) .
C24 C25 1.382(3) .
C24 H24 0.9300 .
C25 H25 0.9300 .
C26 C26 1.334(5) 3_787
C26 H26 0.9300 .

loop_
_geom_torsion_atom_site_label_1
_geom_torsion_atom_site_label_2
_geom_torsion_atom_site_label_3
_geom_torsion_atom_site_label_4
_geom_torsion
_geom_torsion_site_symmetry_1
_geom_torsion_site_symmetry_4
O11 Zn1 O11 C11 138.61(19) 2_656 .
N21 Zn1 O11 C11 -91.43(17) 2_656 .
N21 Zn1 O11 C11 23.8(2) . .
O11 Zn1 N21 C21 177.54(18) 2_656 .
O11 Zn1 N21 C21 -66.5(2) . .
N21 Zn1 N21 C21 47.84(17) 2_656 .
O11 Zn1 N21 C25 -0.1(2) 2_656 .
O11 Zn1 N21 C25 115.86(19) . .
N21 Zn1 N21 C25 -129.8(2) 2_656 .
Zn1 O11 C11 O12 6.8(3) . .
Zn1 O11 C11 C12 -172.85(15) . .
O12 C11 C12 C13 145.7(3) . .
O11 C11 C12 C13 -34.6(3) . .
C11 C12 C13 C12 -57.71(17) . 2_556
C25 N21 C21 C22 0.0(4) . .
Zn1 N21 C21 C22 -177.8(2) . .
N21 C21 C22 C23 -0.1(5) . .
C21 C22 C23 C24 0.1(4) . .
C21 C22 C23 C26 179.6(2) . .
C22 C23 C24 C25 0.1(4) . .
C26 C23 C24 C25 -179.5(2) . .
C21 N21 C25 C24 0.2(3) . .
Zn1 N21 C25 C24 177.92(17) . .
C23 C24 C25 N21 -0.2(4) . .
C24 C23 C26 C26 -176.1(3) . 3_787
C22 C23 C26 C26 4.4(5) . 3_787
